data_4037298
loop_
_publ_author_name
'Chan, Chieh-Kai'
'Tsai, Yu-Lin'
'Chan, Yi-Ling'
'Chang, Meng-Yang'

_publ_section_title
;
 Synthesis of Substituted 2,3-Benzodiazepines.
;
_journal_issue 20
_journal_name_full 'The Journal of organic chemistry'
_journal_page_first 9836
_journal_page_last 9847
_journal_paper_doi 10.1021/acs.joc.6b01935
_journal_volume 81
_journal_year 2016
_chemical_formula_sum 'C19 H20 N2 O3'
_chemical_formula_weight 324.37
_space_group_crystal_system monoclinic
_space_group_IT_number 14
_space_group_name_Hall '-P 2yn'
_space_group_name_H-M_alt 'P 1 21/n 1'
_atom_sites_solution_hydrogens geom
_audit_creation_method SHELXL-2014/6
_cell_angle_alpha 90
_cell_angle_beta 90.485(3)
_cell_angle_gamma 90
_cell_formula_units_Z 4
_cell_length_a 8.1616(6)
_cell_length_b 8.6757(7)
_cell_length_c 22.6247(19)
_cell_measurement_reflns_used 6910
_cell_measurement_temperature 100(2)
_cell_measurement_theta_max 26.4667
_cell_measurement_theta_min 2.5143
_cell_volume 1601.9(2)
_computing_cell_refinement 'SAINT V8.34A (Bruker AXS Inc., 2013)'
_computing_data_collection 'APEX2 (Bruker AXS, 2010)'
_computing_data_reduction 'SAINT V8.34A (Bruker AXS Inc., 2013)'
_computing_molecular_graphics 'SHELXTL (Sheldrick, 2008)'
_computing_publication_material SHELXTL
_computing_structure_refinement 'SHELXL-2014/6 (Sheldrick, 2014)'
_diffrn_ambient_temperature 100(2)
_diffrn_detector_area_resol_mean 8.3333
_diffrn_measured_fraction_theta_full 0.998
_diffrn_measured_fraction_theta_max 0.993
_diffrn_measurement_device_type 'Bruker APEX-II CCD'
_diffrn_measurement_method '\f and \w scans'
_diffrn_radiation_type MoK\a
_diffrn_radiation_wavelength 0.71073
_diffrn_reflns_av_R_equivalents 0.0289
_diffrn_reflns_av_unetI/netI 0.0280
_diffrn_reflns_Laue_measured_fraction_full 0.998
_diffrn_reflns_Laue_measured_fraction_max 0.993
_diffrn_reflns_limit_h_max 10
_diffrn_reflns_limit_h_min -7
_diffrn_reflns_limit_k_max 10
_diffrn_reflns_limit_k_min -10
_diffrn_reflns_limit_l_max 26
_diffrn_reflns_limit_l_min -28
_diffrn_reflns_number 13106
_diffrn_reflns_point_group_measured_fraction_full 0.998
_diffrn_reflns_point_group_measured_fraction_max 0.993
_diffrn_reflns_theta_full 25.242
_diffrn_reflns_theta_max 26.469
_diffrn_reflns_theta_min 1.800
_exptl_absorpt_coefficient_mu 0.092
_exptl_absorpt_correction_T_max 0.9485
_exptl_absorpt_correction_T_min 0.8810
_exptl_absorpt_correction_type multi-scan
_exptl_absorpt_process_details 'SADABS V2014/4 (Bruker AXS Inc.)'
_exptl_crystal_colour Colorless
_exptl_crystal_density_diffrn 1.345
_exptl_crystal_density_meas ?
_exptl_crystal_density_method 'not measured'
_exptl_crystal_description Lump
_exptl_crystal_F_000 688
_exptl_crystal_size_max 0.12
_exptl_crystal_size_mid 0.10
_exptl_crystal_size_min 0.10
_refine_diff_density_max 0.338
_refine_diff_density_min -0.245
_refine_diff_density_rms 0.080
_refine_ls_extinction_method none
_refine_ls_goodness_of_fit_ref 1.129
_refine_ls_hydrogen_treatment constr
_refine_ls_matrix_type full
_refine_ls_number_parameters 221
_refine_ls_number_reflns 3282
_refine_ls_number_restraints 0
_refine_ls_restrained_S_all 1.129
_refine_ls_R_factor_all 0.0418
_refine_ls_R_factor_gt 0.0356
_refine_ls_shift/su_max 0.001
_refine_ls_shift/su_mean 0.000
_refine_ls_structure_factor_coef Fsqd
_refine_ls_weighting_details 'w=1/[\s^2^(Fo^2^)+(0.0545P)^2^+0.7070P] where P=(Fo^2^+2Fc^2^)/3'
_refine_ls_weighting_scheme calc
_refine_ls_wR_factor_gt 0.0970
_refine_ls_wR_factor_ref 0.1152
_reflns_Friedel_coverage 0.000
_reflns_number_gt 2910
_reflns_number_total 3282
_reflns_threshold_expression 'I > 2\s(I)'
_cod_data_source_file jo6b01935_si_001.cif
_cod_data_source_block 150707lt_0m
_cod_depositor_comments
;
The following automatic conversions were performed:

data item '_exptl_crystal_density_meas' value 'not measured' was
changed to '?' -- the value is perceived as not measured.

Automatic conversion script
Id: cif_fix_values 6909 2019-04-08 15:41:33Z antanas 
;
_cod_original_sg_symbol_H-M 'P 21/n'
_cod_database_code 4037298
_shelx_space_group_comment
;
The symmetry employed for this shelxl refinement is uniquely defined
by the following loop, which should always be used as a source of
symmetry information in preference to the above space-group names.
They are only intended as comments.
;
_shelxl_version_number 2014/6

loop_
_space_group_symop_operation_xyz
'x, y, z'
'-x+1/2, y+1/2, -z+1/2'
'-x, -y, -z'
'x-1/2, -y-1/2, z-1/2'

loop_
_atom_site_label
_atom_site_type_symbol
_atom_site_fract_x
_atom_site_fract_y
_atom_site_fract_z
_atom_site_U_iso_or_equiv
_atom_site_adp_type
_atom_site_occupancy
_atom_site_site_symmetry_order
_atom_site_calc_flag
_atom_site_refinement_flags_posn
_atom_site_refinement_flags_adp
O1 O 0.91276(12) 0.40710(12) 1.09049(4) 0.0180(2) Uani 1 1 d . .
O2 O 0.47752(12) 0.71914(12) 0.71473(4) 0.0185(2) Uani 1 1 d . .
O3 O 0.31823(12) 0.93771(12) 0.77656(4) 0.0176(2) Uani 1 1 d . .
N1 N 0.70824(14) 1.02880(14) 0.96378(5) 0.0166(3) Uani 1 1 d . .
N2 N 0.68499(15) 1.15868(14) 0.92835(5) 0.0185(3) Uani 1 1 d . .
C1 C 0.82770(19) 0.26325(17) 1.08959(7) 0.0216(3) Uani 1 1 d . .
H1 H 0.7116 0.2807 1.0980 0.032 Uiso 1 1 calc R U
H20 H 0.8749 0.1946 1.1196 0.032 Uiso 1 1 calc R U
H3 H 0.8382 0.2158 1.0505 0.032 Uiso 1 1 calc R U
C2 C 0.85498(16) 0.51980(16) 1.05374(6) 0.0143(3) Uani 1 1 d . .
C3 C 0.73294(17) 0.49680(17) 1.01149(6) 0.0159(3) Uani 1 1 d . .
H4 H 0.6823 0.3988 1.0073 0.019 Uiso 1 1 calc R U
C4 C 0.68618(17) 0.61851(17) 0.97562(6) 0.0162(3) Uani 1 1 d . .
H5 H 0.6031 0.6024 0.9466 0.019 Uiso 1 1 calc R U
C5 C 0.75707(16) 0.76381(16) 0.98069(6) 0.0145(3) Uani 1 1 d . .
C6 C 0.70551(16) 0.89134(16) 0.94108(6) 0.0144(3) Uani 1 1 d . .
C7 C 0.65469(16) 0.85065(16) 0.87993(6) 0.0138(3) Uani 1 1 d . .
C8 C 0.73738(17) 0.73755(16) 0.84816(6) 0.0154(3) Uani 1 1 d . .
H19 H 0.8313 0.6897 0.8651 0.018 Uiso 1 1 calc R U
C9 C 0.68482(17) 0.69374(16) 0.79219(6) 0.0158(3) Uani 1 1 d . .
H18 H 0.7440 0.6183 0.7707 0.019 Uiso 1 1 calc R U
C10 C 0.54486(17) 0.76077(16) 0.76764(6) 0.0145(3) Uani 1 1 d . .
C11 C 0.54471(19) 0.58607(17) 0.68653(6) 0.0200(3) Uani 1 1 d . .
H2 H 0.6599 0.6051 0.6771 0.030 Uiso 1 1 calc R U
H13 H 0.4832 0.5646 0.6501 0.030 Uiso 1 1 calc R U
H14 H 0.5371 0.4973 0.7132 0.030 Uiso 1 1 calc R U
C12 C 0.87902(17) 0.78460(17) 1.02380(6) 0.0157(3) Uani 1 1 d . .
H6 H 0.9288 0.8829 1.0284 0.019 Uiso 1 1 calc R U
C13 C 0.92807(17) 0.66412(17) 1.05974(6) 0.0164(3) Uani 1 1 d . .
H7 H 1.0117 0.6797 1.0886 0.020 Uiso 1 1 calc R U
C14 C 0.55541(18) 1.17225(17) 0.89641(6) 0.0170(3) Uani 1 1 d . .
C15 C 0.5340(2) 1.31677(18) 0.86112(7) 0.0252(3) Uani 1 1 d . .
H8 H 0.6304 1.3828 0.8665 0.038 Uiso 1 1 calc R U
H10 H 0.4362 1.3716 0.8746 0.038 Uiso 1 1 calc R U
H9 H 0.5214 1.2906 0.8192 0.038 Uiso 1 1 calc R U
C16 C 0.43046(17) 1.04509(16) 0.88977(6) 0.0158(3) Uani 1 1 d . .
H11 H 0.3317 1.0826 0.8685 0.019 Uiso 1 1 calc R U
H12 H 0.3975 1.0053 0.9289 0.019 Uiso 1 1 calc R U
C17 C 0.51591(16) 0.92160(16) 0.85458(6) 0.0134(3) Uani 1 1 d . .
C18 C 0.46189(16) 0.87676(16) 0.79867(6) 0.0140(3) Uani 1 1 d . .
C19 C 0.3377(2) 1.03182(19) 0.72489(7) 0.0251(4) Uani 1 1 d . .
H15 H 0.3983 1.1256 0.7354 0.038 Uiso 1 1 calc R U
H17 H 0.2296 1.0599 0.7090 0.038 Uiso 1 1 calc R U
H16 H 0.3985 0.9743 0.6949 0.038 Uiso 1 1 calc R U

loop_
_atom_site_aniso_label
_atom_site_aniso_U_11
_atom_site_aniso_U_22
_atom_site_aniso_U_33
_atom_site_aniso_U_23
_atom_site_aniso_U_13
_atom_site_aniso_U_12
O1 0.0205(5) 0.0154(5) 0.0180(5) 0.0016(4) -0.0036(4) -0.0017(4)
O2 0.0222(5) 0.0195(5) 0.0137(5) -0.0048(4) -0.0032(4) 0.0032(4)
O3 0.0162(5) 0.0219(5) 0.0148(5) 0.0021(4) -0.0011(4) 0.0042(4)
N1 0.0176(6) 0.0152(6) 0.0169(6) -0.0011(5) -0.0005(5) -0.0017(5)
N2 0.0234(6) 0.0135(6) 0.0186(6) -0.0028(5) 0.0015(5) -0.0007(5)
C1 0.0240(8) 0.0174(8) 0.0233(7) 0.0039(6) -0.0025(6) -0.0034(6)
C2 0.0143(6) 0.0164(7) 0.0123(6) 0.0000(5) 0.0019(5) 0.0015(5)
C3 0.0158(7) 0.0155(7) 0.0165(6) -0.0015(5) 0.0002(5) -0.0040(5)
C4 0.0148(7) 0.0191(7) 0.0147(6) -0.0018(5) -0.0022(5) -0.0022(5)
C5 0.0138(6) 0.0170(7) 0.0127(6) -0.0015(5) 0.0020(5) -0.0005(5)
C6 0.0124(6) 0.0162(7) 0.0147(6) -0.0005(5) 0.0011(5) -0.0021(5)
C7 0.0145(7) 0.0125(7) 0.0143(6) 0.0006(5) 0.0007(5) -0.0031(5)
C8 0.0149(7) 0.0142(7) 0.0171(7) 0.0013(5) -0.0004(5) -0.0005(5)
C9 0.0176(7) 0.0141(7) 0.0157(7) -0.0018(5) 0.0029(5) 0.0010(5)
C10 0.0175(7) 0.0146(7) 0.0114(6) -0.0003(5) 0.0009(5) -0.0034(5)
C11 0.0243(8) 0.0187(7) 0.0170(7) -0.0064(6) -0.0004(6) 0.0020(6)
C12 0.0166(7) 0.0154(7) 0.0152(6) -0.0036(5) 0.0011(5) -0.0028(5)
C13 0.0150(7) 0.0196(7) 0.0146(6) -0.0030(5) -0.0014(5) -0.0014(6)
C14 0.0224(7) 0.0132(7) 0.0154(6) -0.0029(5) 0.0038(5) 0.0007(6)
C15 0.0334(9) 0.0163(8) 0.0259(8) 0.0005(6) -0.0007(7) 0.0020(7)
C16 0.0172(7) 0.0156(7) 0.0146(6) -0.0015(5) 0.0020(5) 0.0006(5)
C17 0.0152(7) 0.0109(7) 0.0142(6) 0.0003(5) 0.0027(5) -0.0029(5)
C18 0.0133(6) 0.0141(7) 0.0146(6) 0.0024(5) 0.0005(5) -0.0009(5)
C19 0.0291(8) 0.0261(9) 0.0200(7) 0.0072(6) -0.0018(6) 0.0063(7)

loop_
_atom_type_symbol
_atom_type_description
_atom_type_scat_dispersion_real
_atom_type_scat_dispersion_imag
_atom_type_scat_source
C C 0.0033 0.0016 'International Tables Vol C Tables 4.2.6.8 and 6.1.1.4'
H H 0.0000 0.0000 'International Tables Vol C Tables 4.2.6.8 and 6.1.1.4'
N N 0.0061 0.0033 'International Tables Vol C Tables 4.2.6.8 and 6.1.1.4'
O O 0.0106 0.0060 'International Tables Vol C Tables 4.2.6.8 and 6.1.1.4'

loop_
_geom_angle_atom_site_label_1
_geom_angle_atom_site_label_2
_geom_angle_atom_site_label_3
_geom_angle
C2 O1 C1 116.86(11)
C10 O2 C11 116.91(11)
C18 O3 C19 114.47(11)
C6 N1 N2 120.85(11)
C14 N2 N1 120.40(12)
O1 C1 H1 109.5
O1 C1 H20 109.5
H1 C1 H20 109.5
O1 C1 H3 109.5
H1 C1 H3 109.5
H20 C1 H3 109.5
O1 C2 C3 123.94(13)
O1 C2 C13 116.04(12)
C3 C2 C13 120.01(13)
C4 C3 C2 119.12(13)
C4 C3 H4 120.4
C2 C3 H4 120.4
C3 C4 C5 122.05(13)
C3 C4 H5 119.0
C5 C4 H5 119.0
C4 C5 C12 117.85(13)
C4 C5 C6 120.70(12)
C12 C5 C6 121.45(13)
N1 C6 C5 116.26(12)
N1 C6 C7 126.24(13)
C5 C6 C7 117.51(12)
C8 C7 C17 119.30(12)
C8 C7 C6 121.04(12)
C17 C7 C6 119.59(12)
C9 C8 C7 121.09(13)
C9 C8 H19 119.5
C7 C8 H19 119.5
C8 C9 C10 119.74(13)
C8 C9 H18 120.1
C10 C9 H18 120.1
O2 C10 C9 124.29(12)
O2 C10 C18 115.90(12)
C9 C10 C18 119.80(12)
O2 C11 H2 109.5
O2 C11 H13 109.5
H2 C11 H13 109.5
O2 C11 H14 109.5
H2 C11 H14 109.5
H13 C11 H14 109.5
C13 C12 C5 120.90(13)
C13 C12 H6 119.5
C5 C12 H6 119.5
C12 C13 C2 120.07(13)
C12 C13 H7 120.0
C2 C13 H7 120.0
N2 C14 C15 118.05(13)
N2 C14 C16 122.88(13)
C15 C14 C16 118.94(13)
C14 C15 H8 109.5
C14 C15 H10 109.5
H8 C15 H10 109.5
C14 C15 H9 109.5
H8 C15 H9 109.5
H10 C15 H9 109.5
C14 C16 C17 104.87(11)
C14 C16 H11 110.8
C17 C16 H11 110.8
C14 C16 H12 110.8
C17 C16 H12 110.8
H11 C16 H12 108.8
C18 C17 C7 119.73(12)
C18 C17 C16 122.25(12)
C7 C17 C16 118.01(12)
O3 C18 C17 119.03(12)
O3 C18 C10 120.44(12)
C17 C18 C10 120.28(13)
O3 C19 H15 109.5
O3 C19 H17 109.5
H15 C19 H17 109.5
O3 C19 H16 109.5
H15 C19 H16 109.5
H17 C19 H16 109.5

loop_
_geom_bond_atom_site_label_1
_geom_bond_atom_site_label_2
_geom_bond_distance
O1 C2 1.3649(17)
O1 C1 1.4282(18)
O2 C10 1.3616(16)
O2 C11 1.4306(17)
O3 C18 1.3764(17)
O3 C19 1.4360(17)
N1 C6 1.2986(18)
N1 N2 1.3949(17)
N2 C14 1.2813(19)
C1 H1 0.9800
C1 H20 0.9800
C1 H3 0.9800
C2 C3 1.3891(19)
C2 C13 1.393(2)
C3 C4 1.383(2)
C3 H4 0.9500
C4 C5 1.391(2)
C4 H5 0.9500
C5 C12 1.3993(19)
C5 C6 1.4826(19)
C6 C7 1.4836(18)
C7 C8 1.3939(19)
C7 C17 1.4070(19)
C8 C9 1.3866(19)
C8 H19 0.9500
C9 C10 1.393(2)
C9 H18 0.9500
C10 C18 1.4043(19)
C11 H2 0.9800
C11 H13 0.9800
C11 H14 0.9800
C12 C13 1.381(2)
C12 H6 0.9500
C13 H7 0.9500
C14 C15 1.496(2)
C14 C16 1.509(2)
C15 H8 0.9800
C15 H10 0.9800
C15 H9 0.9800
C16 C17 1.5091(18)
C16 H11 0.9900
C16 H12 0.9900
C17 C18 1.3917(19)
C19 H15 0.9800
C19 H17 0.9800
C19 H16 0.9800
